data_1542281
loop_
_publ_author_name
'Leggett, C. J.'
'Parker, B. F.'
'Teat, S. J.'
'Zhang, Z.'
'Dau, P. D.'
'Lukens, W. W.'
'Peterson, S. M.'
'Cardenas, A. J. P.'
'Warner, M. G.'
'Gibson, J. K.'
'Arnold, J.'
'Rao, L.'

_publ_section_title
;
 Structural and spectroscopic studies of a rare non-oxido V(v) complex
 crystallized from aqueous solution
;
_journal_issue 4
_journal_name_full 'Chem. Sci.'
_journal_page_first 2775
_journal_paper_doi 10.1039/C5SC03958D
_journal_volume 7
_journal_year 2016
_chemical_formula_moiety 'C5 H7 N3 Na O4 V'
_chemical_formula_sum 'C5 H7 N3 Na O4 V'
_chemical_formula_weight 247.07
_chemical_name_common NaO2(cyclciAO)
_chemical_name_systematic NaO2(cyclciAO)
_space_group_crystal_system monoclinic
_space_group_IT_number 14
_space_group_name_Hall '-P 2ybc'
_space_group_name_H-M_alt 'P 1 21/c 1'
_symmetry_space_group_name_Hall '-P 2ybc'
_symmetry_space_group_name_H-M 'P 1 21/c 1'
_atom_sites_solution_hydrogens geom
_atom_sites_solution_primary direct
_atom_sites_solution_secondary difmap
_audit_creation_date 2015-05-20
_audit_creation_method
;
Olex2 1.2
(compiled 2015.01.26 svn.r3150 for OlexSys, GUI svn.r4998)
;
_audit_update_record
;
2015-08-14 deposited with the CCDC.
2016-01-14 downloaded from the CCDC.
;
_cell_angle_alpha 90.00
_cell_angle_beta 101.569(3)
_cell_angle_gamma 90.00
_cell_formula_units_Z 4
_cell_length_a 15.0543(8)
_cell_length_b 5.5070(3)
_cell_length_c 10.1794(5)
_cell_measurement_reflns_used 2539
_cell_measurement_temperature 100
_cell_measurement_theta_max 31.10
_cell_measurement_theta_min 3.95
_cell_volume 826.77(8)
_computing_cell_refinement 'SAINT v8.34A (Bruker, 2013)'
_computing_data_reduction 'SAINT v8.34A (Bruker, 2013)'
_computing_molecular_graphics 'Olex2 (Dolomanov et al., 2009)'
_computing_publication_material 'Olex2 (Dolomanov et al., 2009)'
_computing_structure_refinement 'ShelXL (Sheldrick, 2008)'
_computing_structure_solution 'SIR2004 (Burla et al., 2007)'
_diffrn_ambient_temperature 100.15
_diffrn_measured_fraction_theta_full 0.995
_diffrn_measured_fraction_theta_max 0.995
_diffrn_measurement_device_type 'Bruker APEX-II CCD'
_diffrn_measurement_method '\f and \w scans'
_diffrn_radiation_monochromator graphite
_diffrn_radiation_type MoK\a
_diffrn_radiation_wavelength 0.71073
_diffrn_reflns_av_R_equivalents 0.0347
_diffrn_reflns_av_unetI/netI 0.0385
_diffrn_reflns_limit_h_max 17
_diffrn_reflns_limit_h_min -21
_diffrn_reflns_limit_k_max 7
_diffrn_reflns_limit_k_min -8
_diffrn_reflns_limit_l_max 14
_diffrn_reflns_limit_l_min -11
_diffrn_reflns_number 8438
_diffrn_reflns_theta_full 31.22
_diffrn_reflns_theta_max 31.22
_diffrn_reflns_theta_min 1.38
_diffrn_source 'fine-focus sealed tube'
_diffrn_standards_number 0
_exptl_absorpt_coefficient_mu 1.242
_exptl_absorpt_correction_T_max 0.7462
_exptl_absorpt_correction_T_min 0.6460
_exptl_absorpt_correction_type multi-scan
_exptl_absorpt_process_details
;
SADABS-2014/5 (Bruker,2014/5) was used for absorption correction.
wR2(int) was 0.0575 before and 0.0406 after correction.
The Ratio of minimum to maximum transmission is 0.8657.
The \l/2 correction factor is 0.00150.
;
_exptl_crystal_colour 'clear yellowish orange'
_exptl_crystal_colour_lustre clear
_exptl_crystal_colour_modifier yellowish
_exptl_crystal_colour_primary orange
_exptl_crystal_density_diffrn 1.985
_exptl_crystal_density_method 'not measured'
_exptl_crystal_description plate
_exptl_crystal_F_000 496
_exptl_crystal_recrystallization_method 'Re-crystallisation from solvent: ethanol, hexane'
_exptl_crystal_size_max 0.5
_exptl_crystal_size_mid 0.47
_exptl_crystal_size_min 0.2
_refine_diff_density_max 0.634
_refine_diff_density_min -0.565
_refine_diff_density_rms 0.197
_refine_ls_extinction_method none
_refine_ls_goodness_of_fit_ref 0.963
_refine_ls_hydrogen_treatment mixed
_refine_ls_matrix_type full
_refine_ls_number_parameters 131
_refine_ls_number_reflns 2662
_refine_ls_number_restraints 0
_refine_ls_restrained_S_all 0.963
_refine_ls_R_factor_all 0.0485
_refine_ls_R_factor_gt 0.0330
_refine_ls_shift/su_max 0.000
_refine_ls_shift/su_mean 0.000
_refine_ls_structure_factor_coef Fsqd
_refine_ls_weighting_details 'calc w=1/[\s^2^(Fo^2^)+(0.0794P)^2^+0.0000P] where P=(Fo^2^+2Fc^2^)/3'
_refine_ls_weighting_scheme calc
_refine_ls_wR_factor_gt 0.0955
_refine_ls_wR_factor_ref 0.1112
_reflns_number_gt 2162
_reflns_number_total 2662
_reflns_threshold_expression >2sigma(I)
_cod_data_source_file c5sc03958d2.cif
_cod_data_source_block NaO2(cyclicAO)
_cod_depositor_comments 'Adding full bibliography for 1542280--1542281.cif.'
_cod_original_cell_volume 826.77(7)
_cod_database_code 1542281
_olex2_refinement_description
;
1. Fixed Uiso
 At 1.2 times of:
  All C(H,H) groups
2.a Secondary CH2 refined with riding coordinates:
 C10(H10A,H10B), C11(H11A,H11B), C12(H12A,H12B)
;
_olex2_submission_special_instructions 'No special instructions were received'

loop_
_space_group_symop_id
_space_group_symop_operation_xyz
1 'x, y, z'
2 '-x, y+1/2, -z+1/2'
3 '-x, -y, -z'
4 'x, -y-1/2, z-1/2'

loop_
_atom_site_label
_atom_site_type_symbol
_atom_site_fract_x
_atom_site_fract_y
_atom_site_fract_z
_atom_site_U_iso_or_equiv
_atom_site_adp_type
_atom_site_occupancy
_atom_site_calc_flag
_atom_site_refinement_flags_posn
V1 V 0.14902(2) 0.66830(6) 0.66087(3) 0.00603(11) Uani 1 d .
Na2 Na 0.00188(5) 0.76428(15) 0.38275(8) 0.00870(17) Uani 1 d .
N1 N 0.15890(12) 0.3238(3) 0.45102(16) 0.0081(3) Uani 1 d .
O2 O 0.25180(10) 0.8100(3) 0.77220(15) 0.0130(3) Uani 1 d .
O3 O 0.09607(9) 0.5217(3) 0.76765(13) 0.0085(3) Uani 1 d .
O5 O 0.09742(9) 0.4613(2) 0.50175(13) 0.0084(3) Uani 1 d .
N6 N 0.25551(11) 0.5282(3) 0.59964(16) 0.0079(3) Uani 1 d .
N7 N 0.34151(11) 0.7494(3) 0.76380(17) 0.0118(3) Uani 1 d .
C8 C 0.24338(13) 0.3620(3) 0.50215(18) 0.0082(3) Uani 1 d .
C9 C 0.34014(13) 0.5983(4) 0.66754(19) 0.0092(3) Uani 1 d .
C10 C 0.42176(14) 0.4982(4) 0.6242(2) 0.0138(4) Uani 1 d .
H10A H 0.4741 0.4998 0.7006 0.017 Uiso 1 calc R
H10B H 0.4370 0.6005 0.5519 0.017 Uiso 1 calc R
C11 C 0.40290(14) 0.2381(4) 0.5736(2) 0.0130(4) Uani 1 d .
H11A H 0.3925 0.1333 0.6481 0.016 Uiso 1 calc R
H11B H 0.4561 0.1745 0.5412 0.016 Uiso 1 calc R
C12 C 0.31935(14) 0.2319(4) 0.4594(2) 0.0114(4) Uani 1 d .
H12A H 0.3336 0.3105 0.3786 0.014 Uiso 1 calc R
H12B H 0.3017 0.0614 0.4368 0.014 Uiso 1 calc R
O14 O 0.09051(10) 0.9089(3) 0.60182(14) 0.0111(3) Uani 1 d .
H1 H 0.136(2) 0.229(6) 0.393(3) 0.028(8) Uiso 1 d .

loop_
_atom_site_aniso_label
_atom_site_aniso_U_11
_atom_site_aniso_U_22
_atom_site_aniso_U_33
_atom_site_aniso_U_23
_atom_site_aniso_U_13
_atom_site_aniso_U_12
V1 0.00865(16) 0.00518(16) 0.00485(16) -0.00001(10) 0.00274(11) 0.00065(11)
Na2 0.0101(4) 0.0081(4) 0.0082(3) 0.0006(3) 0.0024(3) -0.0001(3)
N1 0.0108(8) 0.0078(7) 0.0064(7) -0.0021(6) 0.0032(6) 0.0008(6)
O2 0.0095(7) 0.0155(7) 0.0144(7) -0.0073(5) 0.0038(5) -0.0012(5)
O3 0.0105(6) 0.0092(6) 0.0063(6) 0.0014(5) 0.0027(5) 0.0004(5)
O5 0.0081(6) 0.0085(6) 0.0091(6) -0.0019(5) 0.0030(5) 0.0015(5)
N6 0.0078(7) 0.0088(7) 0.0077(7) -0.0016(5) 0.0029(5) 0.0001(5)
N7 0.0106(8) 0.0119(8) 0.0132(8) -0.0019(6) 0.0031(6) -0.0027(6)
C8 0.0114(9) 0.0080(8) 0.0060(7) 0.0003(6) 0.0039(6) 0.0006(6)
C9 0.0080(8) 0.0086(8) 0.0109(8) 0.0015(6) 0.0020(6) -0.0015(6)
C10 0.0092(9) 0.0146(9) 0.0188(10) -0.0028(8) 0.0059(7) -0.0007(7)
C11 0.0094(8) 0.0129(9) 0.0177(9) 0.0011(7) 0.0049(7) 0.0029(7)
C12 0.0146(9) 0.0108(8) 0.0100(8) -0.0013(7) 0.0049(7) 0.0022(7)
O14 0.0147(7) 0.0076(6) 0.0113(6) -0.0001(5) 0.0029(5) 0.0023(5)

loop_
_atom_type_symbol
_atom_type_description
_atom_type_scat_dispersion_real
_atom_type_scat_dispersion_imag
_atom_type_scat_source
C C 0.0033 0.0016 'International Tables Vol C Tables 4.2.6.8 and 6.1.1.4'
H H 0.0000 0.0000 'International Tables Vol C Tables 4.2.6.8 and 6.1.1.4'
N N 0.0061 0.0033 'International Tables Vol C Tables 4.2.6.8 and 6.1.1.4'
O O 0.0106 0.0060 'International Tables Vol C Tables 4.2.6.8 and 6.1.1.4'
Na Na 0.0362 0.0249 'International Tables Vol C Tables 4.2.6.8 and 6.1.1.4'
V V 0.3005 0.5294 'International Tables Vol C Tables 4.2.6.8 and 6.1.1.4'

loop_
_geom_angle_atom_site_label_1
_geom_angle_atom_site_label_2
_geom_angle_atom_site_label_3
_geom_angle
_geom_angle_site_symmetry_1
_geom_angle_site_symmetry_3
Na2 V1 Na2 69.518(17) 3_566 4_576
Na2 V1 Na2 70.58(2) 3_566 .
Na2 V1 Na2 97.80(2) . 4_576
O2 V1 Na2 147.80(5) . 3_566
O2 V1 Na2 141.48(5) . .
O2 V1 Na2 96.75(5) . 4_576
O2 V1 O5 148.81(6) . .
O2 V1 N6 74.57(6) . .
O3 V1 Na2 47.79(5) . 3_566
O3 V1 Na2 108.14(5) . .
O3 V1 Na2 35.46(5) . 4_576
O3 V1 O2 104.35(7) . .
O3 V1 O5 95.30(6) . .
O3 V1 N6 122.27(7) . .
O5 V1 Na2 47.79(4) . 3_566
O5 V1 Na2 46.13(4) . .
O5 V1 Na2 112.97(4) . 4_576
N6 V1 Na2 103.89(5) . .
N6 V1 Na2 104.92(5) . 3_566
N6 V1 Na2 154.34(5) . 4_576
N6 V1 O5 74.48(6) . .
O14 V1 Na2 47.93(5) . .
O14 V1 Na2 103.44(6) . 3_566
O14 V1 Na2 77.68(6) . 4_576
O14 V1 O2 101.61(7) . .
O14 V1 O3 109.67(8) . .
O14 V1 O5 94.06(6) . .
O14 V1 N6 127.38(7) . .
V1 Na2 V1 120.37(2) 3_566 4_575
V1 Na2 V1 99.79(2) . 4_575
V1 Na2 V1 109.42(2) 3_566 .
V1 Na2 Na2 68.52(2) . 3_576
V1 Na2 Na2 125.76(3) 4_575 3_566
V1 Na2 Na2 129.46(3) . 2
V1 Na2 Na2 117.23(3) 4_575 3_576
V1 Na2 Na2 121.57(4) 3_566 3_576
V1 Na2 Na2 54.82(2) 3_566 3_566
V1 Na2 Na2 121.01(3) 3_566 2
V1 Na2 Na2 54.600(19) . 3_566
V1 Na2 Na2 52.48(2) 4_575 2
Na2 Na2 Na2 174.87(4) 3_566 2
Na2 Na2 Na2 97.76(4) 3_576 3_566
Na2 Na2 Na2 87.065(18) 3_576 2
O3 Na2 V1 24.67(4) 4_575 4_575
O3 Na2 V1 30.23(3) 3_566 3_566
O3 Na2 V1 130.60(4) 3_566 .
O3 Na2 V1 141.09(4) 4_575 3_566
O3 Na2 V1 92.54(4) 3_566 4_575
O3 Na2 V1 98.17(4) 4_575 .
O3 Na2 Na2 93.54(5) 4_575 3_576
O3 Na2 Na2 142.72(5) 4_575 3_566
O3 Na2 Na2 95.63(4) 3_566 2
O3 Na2 Na2 143.03(5) 3_566 3_576
O3 Na2 Na2 79.47(4) 3_566 3_566
O3 Na2 Na2 37.90(4) 4_575 2
O3 Na2 O3 111.02(4) 4_575 3_566
O3 Na2 O5 178.90(6) 4_575 3_566
O3 Na2 O5 104.16(6) 4_575 .
O3 Na2 O14 91.01(5) 4_575 .
O3 Na2 O14 154.98(6) 3_566 .
O5 Na2 V1 90.39(4) . 4_575
O5 Na2 V1 37.57(3) . .
O5 Na2 V1 83.69(4) . 3_566
O5 Na2 V1 82.74(4) 3_566 .
O5 Na2 V1 154.62(4) 3_566 4_575
O5 Na2 V1 37.83(3) 3_566 3_566
O5 Na2 Na2 105.19(5) . 3_576
O5 Na2 Na2 141.62(5) 3_566 2
O5 Na2 Na2 37.62(3) 3_566 3_566
O5 Na2 Na2 87.36(4) 3_566 3_576
O5 Na2 Na2 38.57(4) . 3_566
O5 Na2 Na2 141.62(5) . 2
O5 Na2 O3 67.90(5) 3_566 3_566
O5 Na2 O3 95.37(5) . 3_566
O5 Na2 O5 76.19(6) . 3_566
O5 Na2 O14 66.81(5) . .
O5 Na2 O14 90.08(5) 3_566 .
O14 Na2 V1 115.63(5) 3_576 4_575
O14 Na2 V1 104.50(4) . 4_575
O14 Na2 V1 99.60(5) 3_576 3_566
O14 Na2 V1 126.13(5) . 3_566
O14 Na2 V1 29.23(3) . .
O14 Na2 V1 112.43(4) 3_576 .
O14 Na2 Na2 64.17(4) 3_576 2
O14 Na2 Na2 44.53(4) 3_576 3_576
O14 Na2 Na2 118.34(5) 3_576 3_566
O14 Na2 Na2 40.37(4) . 3_576
O14 Na2 Na2 75.72(4) . 3_566
O14 Na2 Na2 109.25(4) . 2
O14 Na2 O3 104.33(6) 3_576 3_566
O14 Na2 O3 94.35(6) 3_576 4_575
O14 Na2 O5 146.03(6) 3_576 .
O14 Na2 O5 85.85(6) 3_576 3_566
O14 Na2 O14 84.90(5) 3_576 .
O5 N1 H1 114(2) . .
C8 N1 O5 116.22(15) . .
C8 N1 H1 129(2) . .
N7 O2 V1 122.95(12) . .
V1 O3 Na2 101.98(6) . 3_566
V1 O3 Na2 119.86(7) . 4_576
Na2 O3 Na2 106.63(6) 4_576 3_566
V1 O5 Na2 94.38(6) . 3_566
V1 O5 Na2 96.30(6) . .
Na2 O5 Na2 103.81(6) . 3_566
N1 O5 V1 115.83(10) . .
N1 O5 Na2 115.31(11) . 3_566
N1 O5 Na2 125.53(11) . .
C8 N6 V1 120.00(13) . .
C8 N6 C9 122.67(17) . .
C9 N6 V1 117.19(13) . .
C9 N7 O2 109.33(15) . .
N1 C8 N6 112.84(18) . .
N1 C8 C12 123.83(17) . .
N6 C8 C12 123.31(17) . .
N6 C9 C10 118.83(17) . .
N7 C9 N6 115.89(18) . .
N7 C9 C10 125.28(17) . .
C9 C10 H10A 109.7 . .
C9 C10 H10B 109.7 . .
C9 C10 C11 109.70(17) . .
H10A C10 H10B 108.2 . .
C11 C10 H10A 109.7 . .
C11 C10 H10B 109.7 . .
C10 C11 H11A 109.6 . .
C10 C11 H11B 109.6 . .
C10 C11 C12 110.20(17) . .
H11A C11 H11B 108.1 . .
C12 C11 H11A 109.6 . .
C12 C11 H11B 109.6 . .
C8 C12 C11 109.26(16) . .
C8 C12 H12A 109.8 . .
C8 C12 H12B 109.8 . .
C11 C12 H12A 109.8 . .
C11 C12 H12B 109.8 . .
H12A C12 H12B 108.3 . .
V1 O14 Na2 153.74(9) . 3_576
V1 O14 Na2 102.83(7) . .
Na2 O14 Na2 95.10(5) 3_576 .

loop_
_geom_bond_atom_site_label_1
_geom_bond_atom_site_label_2
_geom_bond_distance
_geom_bond_site_symmetry_2
V1 Na2 3.2601(9) 3_566
V1 Na2 3.2690(8) .
V1 Na2 3.4860(9) 4_576
V1 O2 1.8931(14) .
V1 O3 1.6781(15) .
V1 O5 2.0054(13) .
V1 N6 1.9885(17) .
V1 O14 1.6374(14) .
Na2 V1 3.4861(9) 4_575
Na2 V1 3.2601(9) 3_566
Na2 Na2 3.8506(11) 2
Na2 Na2 3.5350(16) 3_576
Na2 Na2 3.7720(16) 3_566
Na2 O3 2.4684(15) 3_566
Na2 O3 2.3322(16) 4_575
Na2 O5 2.3709(15) .
Na2 O5 2.4218(17) 3_566
Na2 O14 2.4889(16) .
Na2 O14 2.2990(16) 3_576
N1 O5 1.374(2) .
N1 C8 1.291(3) .
N1 H1 0.81(3) .
O2 N7 1.410(2) .
O3 Na2 2.3321(16) 4_576
O3 Na2 2.4684(15) 3_566
O5 Na2 2.4219(17) 3_566
N6 C8 1.335(2) .
N6 C9 1.377(2) .
N7 C9 1.282(3) .
C8 C12 1.487(3) .
C9 C10 1.492(3) .
C10 H10A 0.9900 .
C10 H10B 0.9900 .
C10 C11 1.530(3) .
C11 H11A 0.9900 .
C11 H11B 0.9900 .
C11 C12 1.532(3) .
C12 H12A 0.9900 .
C12 H12B 0.9900 .
O14 Na2 2.2990(16) 3_576

loop_
_geom_torsion_atom_site_label_1
_geom_torsion_atom_site_label_2
_geom_torsion_atom_site_label_3
_geom_torsion_atom_site_label_4
_geom_torsion
_geom_torsion_site_symmetry_1
_geom_torsion_site_symmetry_4
V1 Na2 O5 V1 -133.81(5) 3_566 .
V1 Na2 O5 V1 105.67(5) 4_575 .
V1 Na2 O5 Na2 -37.71(4) 3_566 3_566
V1 Na2 O5 Na2 -158.24(5) 4_575 3_566
V1 Na2 O5 Na2 96.10(7) . 3_566
V1 Na2 O5 N1 -128.13(15) . .
V1 Na2 O5 N1 -22.46(13) 4_575 .
V1 Na2 O5 N1 98.06(13) 3_566 .
V1 Na2 O14 V1 -84.13(7) 4_575 .
V1 Na2 O14 V1 62.51(9) 3_566 .
V1 Na2 O14 Na2 115.19(5) 4_575 3_576
V1 Na2 O14 Na2 -98.17(6) 3_566 3_576
V1 Na2 O14 Na2 -160.68(11) . 3_576
V1 O2 N7 C9 3.1(2) . .
V1 N6 C8 N1 4.7(2) . .
V1 N6 C8 C12 -174.10(14) . .
V1 N6 C9 N7 -0.4(2) . .
V1 N6 C9 C10 -179.69(14) . .
Na2 V1 Na2 V1 -127.22(3) 3_566 4_575
Na2 V1 Na2 V1 167.79(3) 4_576 4_575
Na2 V1 Na2 V1 0.0 3_566 3_566
Na2 V1 Na2 V1 -64.994(17) 4_576 3_566
Na2 V1 Na2 Na2 117.25(4) 3_566 3_576
Na2 V1 Na2 Na2 118.97(4) 4_576 2
Na2 V1 Na2 Na2 -176.03(5) 3_566 2
Na2 V1 Na2 Na2 -64.993(17) 4_576 3_566
Na2 V1 Na2 Na2 52.25(2) 4_576 3_576
Na2 V1 Na2 O3 -25.26(5) 3_566 3_566
Na2 V1 Na2 O3 -152.15(5) 3_566 4_575
Na2 V1 Na2 O3 142.86(5) 4_576 4_575
Na2 V1 Na2 O3 -90.26(6) 4_576 3_566
Na2 V1 Na2 O5 -49.51(6) 3_566 .
Na2 V1 Na2 O5 27.24(3) 3_566 3_566
Na2 V1 Na2 O5 -114.51(6) 4_576 .
Na2 V1 Na2 O5 -37.76(3) 4_576 3_566
Na2 V1 Na2 O14 109.68(6) 3_566 3_576
Na2 V1 Na2 O14 44.69(5) 4_576 3_576
Na2 V1 Na2 O14 130.56(8) 3_566 .
Na2 V1 Na2 O14 65.57(8) 4_576 .
Na2 V1 O2 N7 152.80(14) 4_576 .
Na2 V1 O2 N7 -95.61(15) . .
Na2 V1 O2 N7 91.06(16) 3_566 .
Na2 V1 O3 Na2 -117.34(9) 3_566 4_576
Na2 V1 O3 Na2 -77.65(7) . 4_576
Na2 V1 O3 Na2 117.34(9) 4_576 3_566
Na2 V1 O3 Na2 39.69(7) . 3_566
Na2 V1 O5 Na2 -104.44(6) . 3_566
Na2 V1 O5 Na2 -26.16(5) 4_576 3_566
Na2 V1 O5 Na2 104.44(6) 3_566 .
Na2 V1 O5 Na2 78.28(6) 4_576 .
Na2 V1 O5 N1 -120.90(13) 3_566 .
Na2 V1 O5 N1 134.67(14) . .
Na2 V1 O5 N1 -147.06(11) 4_576 .
Na2 V1 N6 C8 30.83(15) 3_566 .
Na2 V1 N6 C8 104.47(16) 4_576 .
Na2 V1 N6 C8 -42.40(15) . .
Na2 V1 N6 C9 -145.07(13) 3_566 .
Na2 V1 N6 C9 141.70(13) . .
Na2 V1 N6 C9 -71.43(19) 4_576 .
Na2 V1 O14 Na2 -112.59(6) 4_576 .
Na2 V1 O14 Na2 19.29(18) 4_576 3_576
Na2 V1 O14 Na2 -47.45(7) 3_566 .
Na2 V1 O14 Na2 131.9(2) . 3_576
Na2 V1 O14 Na2 84.43(19) 3_566 3_576
Na2 Na2 O5 V1 -96.10(7) 3_566 .
Na2 Na2 O5 V1 92.15(8) 2 .
Na2 Na2 O5 V1 -12.76(7) 3_576 .
Na2 Na2 O5 Na2 83.34(5) 3_576 3_566
Na2 Na2 O5 Na2 -171.75(6) 2 3_566
Na2 Na2 O5 N1 -35.98(16) 2 .
Na2 Na2 O5 N1 135.77(15) 3_566 .
Na2 Na2 O5 N1 -140.89(12) 3_576 .
Na2 Na2 O14 V1 39.72(6) 3_566 .
Na2 Na2 O14 V1 160.68(11) 3_576 .
Na2 Na2 O14 V1 -138.96(6) 2 .
Na2 Na2 O14 Na2 -120.97(6) 3_566 3_576
Na2 Na2 O14 Na2 60.36(5) 2 3_576
N1 C8 C12 C11 -156.31(19) . .
O2 V1 Na2 V1 -176.24(8) . 3_566
O2 V1 Na2 V1 56.54(8) . 4_575
O2 V1 Na2 Na2 -176.24(8) . 3_566
O2 V1 Na2 Na2 -59.00(8) . 3_576
O2 V1 Na2 Na2 7.72(9) . 2
O2 V1 Na2 O3 31.61(9) . 4_575
O2 V1 Na2 O3 158.50(9) . 3_566
O2 V1 Na2 O5 134.24(10) . .
O2 V1 Na2 O5 -149.00(8) . 3_566
O2 V1 Na2 O14 -45.68(11) . .
O2 V1 Na2 O14 -66.56(10) . 3_576
O2 V1 O3 Na2 -161.30(6) . 3_566
O2 V1 O3 Na2 81.36(8) . 4_576
O2 V1 O5 Na2 -120.50(12) . .
O2 V1 O5 Na2 135.06(11) . 3_566
O2 V1 O5 N1 14.2(2) . .
O2 V1 N6 C8 177.44(16) . .
O2 V1 N6 C9 1.54(14) . .
O2 V1 O14 Na2 -75.2(2) . 3_576
O2 V1 O14 Na2 152.94(7) . .
O2 N7 C9 N6 -1.5(2) . .
O2 N7 C9 C10 177.76(18) . .
O3 V1 Na2 V1 -157.32(5) . 4_575
O3 V1 Na2 V1 -30.10(6) . 3_566
O3 V1 Na2 Na2 -30.10(6) . 3_566
O3 V1 Na2 Na2 153.86(6) . 2
O3 V1 Na2 Na2 87.14(6) . 3_576
O3 V1 Na2 O3 177.75(5) . 4_575
O3 V1 Na2 O3 -55.36(10) . 3_566
O3 V1 Na2 O5 -2.86(6) . 3_566
O3 V1 Na2 O5 -79.62(8) . .
O3 V1 Na2 O14 100.46(9) . .
O3 V1 Na2 O14 79.58(7) . 3_576
O3 V1 O2 N7 117.52(15) . .
O3 V1 O5 Na2 5.72(6) . 3_566
O3 V1 O5 Na2 110.16(6) . .
O3 V1 O5 N1 -115.18(13) . .
O3 V1 N6 C8 79.98(16) . .
O3 V1 N6 C9 -95.92(15) . .
O3 V1 O14 Na2 -97.05(7) . .
O3 V1 O14 Na2 34.8(2) . 3_576
O3 Na2 O5 V1 84.98(6) 4_575 .
O3 Na2 O5 V1 -161.74(6) 3_566 .
O3 Na2 O5 Na2 -178.93(6) 4_575 3_566
O3 Na2 O5 Na2 -65.65(6) 3_566 3_566
O3 Na2 O5 N1 -43.16(14) 4_575 .
O3 Na2 O5 N1 70.12(13) 3_566 .
O3 Na2 O14 V1 47.33(17) 3_566 .
O3 Na2 O14 V1 -105.04(8) 4_575 .
O3 Na2 O14 Na2 -113.35(14) 3_566 3_576
O3 Na2 O14 Na2 94.28(6) 4_575 3_576
O5 V1 Na2 V1 49.51(6) . 3_566
O5 V1 Na2 V1 -77.70(6) . 4_575
O5 V1 Na2 Na2 166.76(7) . 3_576
O5 V1 Na2 Na2 49.51(6) . 3_566
O5 V1 Na2 Na2 -126.52(8) . 2
O5 V1 Na2 O3 -102.63(7) . 4_575
O5 V1 Na2 O3 24.25(8) . 3_566
O5 V1 Na2 O5 76.75(8) . 3_566
O5 V1 Na2 O14 -179.93(10) . .
O5 V1 Na2 O14 159.19(8) . 3_576
O5 V1 O2 N7 -9.8(2) . .
O5 V1 O3 Na2 -5.72(6) . 3_566
O5 V1 O3 Na2 -123.06(7) . 4_576
O5 V1 N6 C8 -6.46(14) . .
O5 V1 N6 C9 177.64(15) . .
O5 V1 O14 Na2 0.05(7) . .
O5 V1 O14 Na2 131.94(19) . 3_576
O5 Na2 O5 V1 -96.10(7) 3_566 .
O5 Na2 O5 Na2 0.0 3_566 3_566
O5 Na2 O5 N1 135.77(15) 3_566 .
O5 Na2 O14 V1 74.86(8) 3_566 .
O5 Na2 O14 V1 -0.05(7) . .
O5 Na2 O14 Na2 -85.82(6) 3_566 3_576
O5 Na2 O14 Na2 -160.73(8) . 3_576
O5 N1 C8 N6 1.6(2) . .
O5 N1 C8 C12 -179.60(16) . .
N6 V1 Na2 V1 101.19(5) . 3_566
N6 V1 Na2 V1 -26.03(5) . 4_575
N6 V1 Na2 Na2 -141.57(5) . 3_576
N6 V1 Na2 Na2 -74.85(6) . 2
N6 V1 Na2 Na2 101.19(5) . 3_566
N6 V1 Na2 O3 -50.96(7) . 4_575
N6 V1 Na2 O3 75.92(8) . 3_566
N6 V1 Na2 O5 128.43(6) . 3_566
N6 V1 Na2 O5 51.67(8) . .
N6 V1 Na2 O14 -128.25(9) . .
N6 V1 Na2 O14 -149.13(7) . 3_576
N6 V1 O2 N7 -2.55(14) . .
N6 V1 O3 Na2 -80.69(8) . 3_566
N6 V1 O3 Na2 161.97(7) . 4_576
N6 V1 O5 Na2 -127.78(7) . .
N6 V1 O5 Na2 127.78(7) . 3_566
N6 V1 O5 N1 6.88(12) . .
N6 V1 O14 Na2 73.59(9) . .
N6 V1 O14 Na2 -154.53(17) . 3_576
N6 C8 C12 C11 22.4(3) . .
N6 C9 C10 C11 -33.9(2) . .
N7 C9 C10 C11 146.9(2) . .
C8 N1 O5 V1 -7.0(2) . .
C8 N1 O5 Na2 -115.81(15) . 3_566
C8 N1 O5 Na2 112.72(16) . .
C8 N6 C9 N7 -176.17(18) . .
C8 N6 C9 C10 4.5(3) . .
C9 N6 C8 N1 -179.60(18) . .
C9 N6 C8 C12 1.6(3) . .
C9 C10 C11 C12 56.8(2) . .
C10 C11 C12 C8 -50.6(2) . .
O14 V1 Na2 V1 102.23(8) . 4_575
O14 V1 Na2 V1 -130.56(8) . 3_566
O14 V1 Na2 Na2 53.41(8) . 2
O14 V1 Na2 Na2 -13.31(7) . 3_576
O14 V1 Na2 Na2 -130.56(8) . 3_566
O14 V1 Na2 O3 -155.82(10) . 3_566
O14 V1 Na2 O3 77.29(8) . 4_575
O14 V1 Na2 O5 -103.32(8) . 3_566
O14 V1 Na2 O5 179.93(10) . .
O14 V1 Na2 O14 -20.88(11) . 3_576
O14 V1 O2 N7 -128.44(15) . .
O14 V1 O3 Na2 -26.82(10) . 4_576
O14 V1 O3 Na2 90.52(7) . 3_566
O14 V1 O5 Na2 -104.49(7) . 3_566
O14 V1 O5 Na2 -0.05(7) . .
O14 V1 O5 N1 134.61(13) . .
O14 V1 N6 C8 -89.59(16) . .
O14 V1 N6 C9 94.51(15) . .
O14 Na2 O5 V1 -35.98(13) 3_576 .
O14 Na2 O5 V1 0.04(5) . .
O14 Na2 O5 Na2 60.11(12) 3_576 3_566
O14 Na2 O5 Na2 96.14(6) . 3_566
O14 Na2 O5 N1 -128.09(14) . .
O14 Na2 O5 N1 -164.12(13) 3_576 .
O14 Na2 O14 V1 160.69(11) 3_576 .
O14 Na2 O14 Na2 0.0 3_576 3_576
